data_7220520
loop_
_publ_author_name
'Hu, Fei-Long'
'Wang, Shu-Long'
'Abrahams, Brendan F.'
'Lang, Jian-Ping'

_publ_section_title
;
 Observance of a large conformational change associated with the rotation
 of the naphthyl groups during the photodimerization of criss-cross
 aligned C&#xE001;C bonds within a 2D coordination polymer
;
_journal_issue 26
_journal_name_full CrystEngComm
_journal_page_first 4903
_journal_paper_doi 10.1039/C5CE00594A
_journal_volume 17
_journal_year 2015
_chemical_formula_sum 'C57.25 H40.75 N2.25 O10 Zn2'
_chemical_formula_weight 1050.91
_chemical_name_systematic
; 
 ? 
;
_space_group_IT_number 14
_symmetry_cell_setting monoclinic
_symmetry_space_group_name_Hall '-P 2ybc'
_symmetry_space_group_name_H-M 'P 1 21/c 1'
_atom_sites_solution_hydrogens geom
_atom_sites_solution_primary direct
_atom_sites_solution_secondary difmap
_audit_block_doi 10.5517/cc12pdbh
_audit_creation_method SHELXL-97
_audit_update_record
;
2015-05-10 deposited with the CCDC.
2015-05-12 downloaded from the CCDC.
;
_cell_angle_alpha 90.00
_cell_angle_beta 111.043(4)
_cell_angle_gamma 90.00
_cell_formula_units_Z 4
_cell_length_a 14.1639(5)
_cell_length_b 25.2402(7)
_cell_length_c 15.9077(7)
_cell_measurement_reflns_used 6903
_cell_measurement_temperature 293(2)
_cell_measurement_theta_max 23.3630
_cell_measurement_theta_min 3.0000
_cell_volume 5307.7(4)
_computing_cell_refinement 'Bruker SMART'
_computing_data_collection 'Bruker SMART'
_computing_data_reduction 'Bruker SHELXTL'
_computing_molecular_graphics 'Bruker SHELXTL'
_computing_publication_material 'Bruker SHELXTL'
_computing_structure_refinement 'SHELXL-97 (Sheldrick, 1997)'
_computing_structure_solution 'SHELXS-97 (Sheldrick, 1990)'
_diffrn_ambient_temperature 293(2)
_diffrn_measured_fraction_theta_full 0.995
_diffrn_measured_fraction_theta_max 0.995
_diffrn_measurement_device_type 'CCD area detector'
_diffrn_measurement_method 'phi and omega scans'
_diffrn_radiation_monochromator graphite
_diffrn_radiation_source 'fine-focus sealed tube'
_diffrn_radiation_type MoK\a
_diffrn_radiation_wavelength 0.71073
_diffrn_reflns_av_R_equivalents 0.0536
_diffrn_reflns_av_sigmaI/netI 0.0560
_diffrn_reflns_limit_h_max 16
_diffrn_reflns_limit_h_min -15
_diffrn_reflns_limit_k_max 28
_diffrn_reflns_limit_k_min -30
_diffrn_reflns_limit_l_max 17
_diffrn_reflns_limit_l_min -18
_diffrn_reflns_number 34492
_diffrn_reflns_theta_full 25.01
_diffrn_reflns_theta_max 25.01
_diffrn_reflns_theta_min 2.86
_exptl_absorpt_coefficient_mu 0.963
_exptl_absorpt_correction_T_max 0.8308
_exptl_absorpt_correction_T_min 0.8234
_exptl_absorpt_correction_type multi-scan
_exptl_absorpt_process_details sadabs
_exptl_crystal_colour yellow
_exptl_crystal_density_diffrn 1.315
_exptl_crystal_density_method 'not measured'
_exptl_crystal_description rodlike
_exptl_crystal_F_000 2160
_exptl_crystal_size_max 0.21
_exptl_crystal_size_mid 0.20
_exptl_crystal_size_min 0.20
_platon_squeeze_details
;

The uncoordinated N-donor ligands were highly disordered and could not be 
modeled properly, thus the SQUEEZE routine of PLATON was applied 
to remove the contributions to the scattering from the ligand 
molecules. The reported refinements are of the guest-free structures 
using the *.hkp files produced via the SQUEEZE routine.  
These ligand molecules (one quarter of 4-spy molecule) were directly 
included in the final 
molecular formula based on the elemental analysis and SQUEEZE analyses.
;
_refine_diff_density_max 1.094
_refine_diff_density_min -0.464
_refine_diff_density_rms 0.076
_refine_ls_extinction_method none
_refine_ls_goodness_of_fit_ref 1.037
_refine_ls_hydrogen_treatment constr
_refine_ls_matrix_type full
_refine_ls_number_parameters 613
_refine_ls_number_reflns 9306
_refine_ls_number_restraints 0
_refine_ls_restrained_S_all 1.037
_refine_ls_R_factor_all 0.1176
_refine_ls_R_factor_gt 0.0769
_refine_ls_shift/su_max 0.001
_refine_ls_shift/su_mean 0.000
_refine_ls_structure_factor_coef Fsqd
_refine_ls_weighting_details 'calc w=1/[\s^2^(Fo^2^)+(0.0919P)^2^+5.4162P] where P=(Fo^2^+2Fc^2^)/3'
_refine_ls_weighting_scheme calc
_refine_ls_wR_factor_gt 0.1806
_refine_ls_wR_factor_ref 0.2013
_reflns_number_gt 5834
_reflns_number_total 9306
_reflns_threshold_expression >2sigma(I)
_cod_data_source_file c5ce00594a2.cif
_cod_data_source_block 1a
_cod_depositor_comments
;
The following automatic conversions were performed:

'_symmetry_cell_setting' value 'Monoclinic' changed to 'monoclinic'
according to
/usr/data/users/saulius/crontab/automatic-downloads/rss-feeds/RSC/lib/dictionaries/cif_core.dic
dictionary named 'cif_core.dic' version 2.4.2 from 2011-04-26.

Automatic conversion script
Id: cif_fix_values 3271 2015-04-21 07:52:19Z andrius 

 Adding full bibliography for 7220519--7220523.cif.
;
_cod_original_cell_volume 5307.7(3)
_cod_original_sg_symbol_H-M P21/c
_cod_database_code 7220520

loop_
_symmetry_equiv_pos_as_xyz
'x, y, z'
'-x, y+1/2, -z+1/2'
'-x, -y, -z'
'x, -y-1/2, z-1/2'

loop_
_atom_site_label
_atom_site_type_symbol
_atom_site_fract_x
_atom_site_fract_y
_atom_site_fract_z
_atom_site_U_iso_or_equiv
_atom_site_adp_type
_atom_site_occupancy
_atom_site_symmetry_multiplicity
_atom_site_calc_flag
_atom_site_refinement_flags
Zn2 Zn 0.83941(5) 0.72429(3) 0.38708(4) 0.0598(2) Uani 1 1 d .
Zn1 Zn 0.32171(5) 0.23712(2) 0.34057(4) 0.0570(2) Uani 1 1 d .
N1 N 0.4153(3) 0.21756(19) 0.4680(3) 0.0632(12) Uani 1 1 d .
N2 N 1.0612(3) 0.19897(19) 0.9906(3) 0.0638(12) Uani 1 1 d .
O1 O 0.7097(3) 0.69164(15) 0.3767(3) 0.0704(11) Uani 1 1 d .
O2 O 0.1135(3) 0.18033(17) 0.1915(3) 0.0760(12) Uani 1 1 d .
O3 O -0.1474(3) 0.04623(17) 0.3613(3) 0.0822(12) Uani 1 1 d .
O4 O 0.2003(3) 0.19640(14) 0.3359(2) 0.0642(10) Uani 1 1 d .
O5 O 0.3348(3) 0.55901(15) 0.3752(3) 0.0777(12) Uani 1 1 d .
O6 O -0.1932(3) -0.20128(16) 0.3882(3) 0.0815(12) Uani 1 1 d .
O7 O 0.2784(4) 0.31023(16) 0.3433(3) 0.0876(13) Uani 1 1 d .
O8 O -0.0588(4) -0.2012(2) 0.3524(4) 0.1038(16) Uani 1 1 d .
O9 O 0.4263(5) 0.31518(19) 0.3301(3) 0.1005(15) Uani 1 1 d .
O10 O 0.6148(3) 0.69804(16) 0.2310(3) 0.0722(11) Uani 1 1 d .
C1 C 0.3492(6) 0.3360(3) 0.3364(4) 0.0759(17) Uani 1 1 d .
C2 C 0.3464(5) 0.3956(2) 0.3452(4) 0.0633(15) Uani 1 1 d .
C3 C 0.4208(5) 0.4268(2) 0.3344(4) 0.0757(17) Uani 1 1 d .
H3 H 0.4735 0.4112 0.3215 0.091 Uiso 1 1 calc R
C4 C 0.4181(5) 0.4816(2) 0.3428(4) 0.0731(17) Uani 1 1 d .
H4 H 0.4676 0.5025 0.3335 0.088 Uiso 1 1 calc R
C5 C 0.3430(4) 0.5045(2) 0.3644(4) 0.0632(15) Uani 1 1 d .
C6 C 0.2685(4) 0.4741(2) 0.3754(4) 0.0727(17) Uani 1 1 d .
H6 H 0.2165 0.4900 0.3890 0.087 Uiso 1 1 calc R
C7 C 0.2703(4) 0.4199(2) 0.3664(4) 0.0743(18) Uani 1 1 d .
H7 H 0.2198 0.3994 0.3747 0.089 Uiso 1 1 calc R
C8 C 0.4888(5) 0.6068(3) 0.4279(4) 0.092(2) Uani 1 1 d .
H8 H 0.4976 0.5968 0.4865 0.110 Uiso 1 1 calc R
C9 C 0.4058(4) 0.5912(2) 0.3591(4) 0.0658(15) Uani 1 1 d .
C10 C 0.3898(4) 0.6076(2) 0.2726(4) 0.0751(17) Uani 1 1 d .
H10 H 0.3314 0.5977 0.2254 0.090 Uiso 1 1 calc R
C11 C -0.1000(4) 0.0934(3) 0.2540(4) 0.0780(18) Uani 1 1 d .
H11 H -0.1606 0.0833 0.2096 0.094 Uiso 1 1 calc R
C12 C -0.0777(4) 0.0771(2) 0.3398(4) 0.0696(16) Uani 1 1 d .
C13 C 0.0082(5) 0.0936(3) 0.4041(4) 0.107(3) Uani 1 1 d .
H13 H 0.0224 0.0830 0.4634 0.129 Uiso 1 1 calc R
C14 C -0.1376(4) -0.0079(2) 0.3613(4) 0.0666(16) Uani 1 1 d .
C15 C -0.2136(4) -0.0361(3) 0.3764(4) 0.0701(16) Uani 1 1 d .
H15 H -0.2667 -0.0185 0.3856 0.084 Uiso 1 1 calc R
C16 C -0.2097(5) -0.0904(2) 0.3777(4) 0.0713(17) Uani 1 1 d .
H16 H -0.2609 -0.1092 0.3882 0.086 Uiso 1 1 calc R
C17 C -0.1326(4) -0.1180(2) 0.3640(4) 0.0673(16) Uani 1 1 d .
C18 C -0.0581(4) -0.0894(3) 0.3472(4) 0.0780(18) Uani 1 1 d .
H18 H -0.0062 -0.1070 0.3359 0.094 Uiso 1 1 calc R
C19 C -0.0605(5) -0.0345(3) 0.3471(5) 0.082(2) Uani 1 1 d .
H19 H -0.0091 -0.0156 0.3372 0.098 Uiso 1 1 calc R
C20 C -0.1262(5) -0.1775(3) 0.3671(4) 0.0799(19) Uani 1 1 d .
C21 C 0.1288(4) 0.1755(2) 0.2735(4) 0.0565(13) Uani 1 1 d .
C22 C 0.0561(4) 0.14155(19) 0.2982(3) 0.0535(13) Uani 1 1 d .
C23 C 0.0750(5) 0.1255(3) 0.3843(4) 0.093(2) Uani 1 1 d .
H23 H 0.1339 0.1364 0.4300 0.112 Uiso 1 1 calc R
C24 C -0.0325(4) 0.1249(2) 0.2327(4) 0.0730(17) Uani 1 1 d .
H24 H -0.0470 0.1351 0.1732 0.088 Uiso 1 1 calc R
C25 C 0.6309(4) 0.68412(19) 0.3106(4) 0.0532(12) Uani 1 1 d .
C26 C 0.5494(4) 0.6536(2) 0.3259(4) 0.0581(14) Uani 1 1 d .
C27 C 0.5609(5) 0.6374(3) 0.4115(4) 0.084(2) Uani 1 1 d .
H27 H 0.6186 0.6474 0.4595 0.100 Uiso 1 1 calc R
C28 C 0.4611(4) 0.6390(2) 0.2567(4) 0.0722(17) Uani 1 1 d .
H28 H 0.4499 0.6506 0.1984 0.087 Uiso 1 1 calc R
C29 C 0.9917(5) 0.1621(3) 0.9876(4) 0.088(2) Uani 1 1 d .
H29 H 1.0020 0.1424 1.0395 0.106 Uiso 1 1 calc R
C30 C 0.9077(5) 0.1515(3) 0.9151(5) 0.090(2) Uani 1 1 d .
H30 H 0.8645 0.1242 0.9174 0.107 Uiso 1 1 calc R
C31 C 0.8864(4) 0.1813(3) 0.8377(4) 0.0741(17) Uani 1 1 d .
C32 C 0.9623(6) 0.2149(4) 0.8373(6) 0.119(3) Uani 1 1 d .
H32 H 0.9565 0.2333 0.7850 0.143 Uiso 1 1 calc R
C33 C 1.0464(6) 0.2217(4) 0.9132(5) 0.114(3) Uani 1 1 d .
H33 H 1.0967 0.2442 0.9093 0.137 Uiso 1 1 calc R
C34 C 0.3834(4) 0.2067(2) 0.5340(4) 0.0650(15) Uani 1 1 d .
H34 H 0.3142 0.2073 0.5223 0.078 Uiso 1 1 calc R
C35 C 0.4468(4) 0.1946(2) 0.6185(4) 0.0721(16) Uani 1 1 d .
H35 H 0.4195 0.1878 0.6626 0.087 Uiso 1 1 calc R
C36 C 0.5490(5) 0.1921(3) 0.6411(4) 0.086(2) Uani 1 1 d .
C37 C 0.5820(6) 0.2054(5) 0.5735(6) 0.159(5) Uani 1 1 d .
H37 H 0.6511 0.2065 0.5851 0.191 Uiso 1 1 calc R
C38 C 0.5151(5) 0.2175(4) 0.4878(5) 0.129(4) Uani 1 1 d .
H38 H 0.5405 0.2257 0.4430 0.155 Uiso 1 1 calc R
C39 C 0.6180(5) 0.1793(3) 0.7356(4) 0.089(2) Uani 1 1 d .
H39 H 0.5796 0.1705 0.7742 0.107 Uiso 1 1 calc R
C40 C 0.7064(5) 0.1377(3) 0.7470(5) 0.090(2) Uani 1 1 d .
H40 H 0.7210 0.1197 0.8049 0.108 Uiso 1 1 calc R
C41 C 0.7835(5) 0.1835(3) 0.7618(4) 0.088(2) Uani 1 1 d .
H41 H 0.7911 0.1932 0.7049 0.105 Uiso 1 1 calc R
C42 C 0.7003(5) 0.2209(3) 0.7800(5) 0.101(2) Uani 1 1 d .
H42 H 0.6890 0.2539 0.7454 0.121 Uiso 1 1 calc R
C43 C 0.7250(6) 0.2307(4) 0.8794(6) 0.112(3) Uani 1 1 d .
C44 C 0.6998(7) 0.1950(6) 0.9368(6) 0.144(4) Uani 1 1 d .
H44 H 0.6525 0.1685 0.9110 0.172 Uiso 1 1 calc R
C45 C 0.7426(9) 0.1978(7) 1.0296(7) 0.197(7) Uani 1 1 d .
H45 H 0.7230 0.1750 1.0662 0.236 Uiso 1 1 calc R
C46 C 0.8178(18) 0.2371(13) 1.0667(15) 0.29(2) Uani 1 1 d .
H46 H 0.8586 0.2353 1.1272 0.349 Uiso 1 1 calc R
C47 C 0.8308(14) 0.2760(9) 1.0164(14) 0.268(18) Uani 1 1 d .
H47 H 0.8657 0.3064 1.0436 0.322 Uiso 1 1 calc R
C48 C 0.7912(7) 0.2718(5) 0.9194(9) 0.168(5) Uani 1 1 d .
H48 H 0.8098 0.2962 0.8843 0.202 Uiso 1 1 calc R
C49 C 0.6953(6) 0.0960(5) 0.6767(7) 0.140(4) Uani 1 1 d .
C50 C 0.7613(8) 0.0913(6) 0.6313(8) 0.191(6) Uani 1 1 d .
H50 H 0.8126 0.1162 0.6409 0.229 Uiso 1 1 calc R
C51 C 0.7522(12) 0.0492(10) 0.5703(13) 0.344(16) Uani 1 1 d .
H51 H 0.8007 0.0445 0.5441 0.413 Uiso 1 1 calc R
C52 C 0.6736(17) 0.0165(13) 0.5505(18) 0.46(3) Uani 1 1 d .
H52 H 0.6647 -0.0096 0.5070 0.549 Uiso 1 1 calc R
C53 C 0.6032(14) 0.0207(10) 0.5951(16) 0.374(18) Uani 1 1 d .
H53 H 0.5518 -0.0041 0.5856 0.449 Uiso 1 1 calc R
C54 C 0.6136(9) 0.0631(6) 0.6531(12) 0.246(9) Uani 1 1 d .
H54 H 0.5632 0.0694 0.6767 0.295 Uiso 1 1 calc R

loop_
_atom_site_aniso_label
_atom_site_aniso_U_11
_atom_site_aniso_U_22
_atom_site_aniso_U_33
_atom_site_aniso_U_23
_atom_site_aniso_U_13
_atom_site_aniso_U_12
Zn2 0.0445(4) 0.0809(5) 0.0455(4) -0.0148(3) 0.0057(3) 0.0000(3)
Zn1 0.0502(4) 0.0685(4) 0.0468(4) -0.0090(3) 0.0106(3) -0.0113(3)
N1 0.045(3) 0.098(3) 0.036(3) -0.001(2) 0.002(2) -0.021(2)
N2 0.046(3) 0.090(3) 0.045(3) 0.009(2) 0.004(2) 0.002(2)
O1 0.047(2) 0.080(3) 0.071(3) -0.009(2) 0.006(2) -0.0159(18)
O2 0.069(3) 0.101(3) 0.051(3) 0.020(2) 0.013(2) -0.021(2)
O3 0.074(3) 0.077(3) 0.098(3) 0.017(2) 0.034(3) -0.017(2)
O4 0.061(2) 0.072(2) 0.052(2) -0.0068(19) 0.0107(19) -0.0245(19)
O5 0.059(2) 0.058(2) 0.114(4) 0.015(2) 0.029(2) -0.0063(18)
O6 0.085(3) 0.061(2) 0.086(3) -0.002(2) 0.015(3) -0.020(2)
O7 0.087(3) 0.067(3) 0.084(3) -0.001(2) -0.001(3) -0.017(2)
O8 0.095(4) 0.092(3) 0.111(4) 0.024(3) 0.020(3) 0.012(3)
O9 0.133(4) 0.080(3) 0.096(4) 0.003(3) 0.049(3) 0.003(3)
O10 0.060(2) 0.092(3) 0.061(3) 0.015(2) 0.017(2) -0.003(2)
C1 0.086(5) 0.079(5) 0.048(4) 0.014(3) 0.007(4) -0.005(4)
C2 0.067(4) 0.061(3) 0.045(3) 0.005(3) -0.001(3) -0.006(3)
C3 0.081(4) 0.079(4) 0.064(4) 0.010(3) 0.022(3) 0.006(3)
C4 0.068(4) 0.065(4) 0.079(5) 0.013(3) 0.019(3) -0.006(3)
C5 0.055(3) 0.056(3) 0.061(4) 0.014(3) -0.001(3) -0.002(3)
C6 0.055(3) 0.073(4) 0.082(5) 0.019(3) 0.015(3) -0.006(3)
C7 0.059(4) 0.075(4) 0.073(4) 0.019(3) 0.003(3) -0.019(3)
C8 0.081(4) 0.120(6) 0.056(4) 0.023(4) 0.002(4) -0.036(4)
C9 0.057(3) 0.062(3) 0.068(4) 0.007(3) 0.010(3) -0.010(3)
C10 0.050(3) 0.091(4) 0.065(4) 0.003(3) -0.002(3) -0.017(3)
C11 0.055(3) 0.105(5) 0.061(4) -0.002(4) 0.004(3) -0.030(3)
C12 0.064(4) 0.067(4) 0.071(4) 0.011(3) 0.016(3) -0.019(3)
C13 0.104(5) 0.147(7) 0.050(4) 0.030(4) 0.002(4) -0.065(5)
C14 0.063(4) 0.070(4) 0.055(4) 0.015(3) 0.006(3) -0.016(3)
C15 0.061(3) 0.088(4) 0.058(4) 0.008(3) 0.017(3) -0.021(3)
C16 0.067(4) 0.076(4) 0.062(4) 0.007(3) 0.012(3) -0.031(3)
C17 0.055(3) 0.074(4) 0.053(4) 0.011(3) -0.004(3) -0.015(3)
C18 0.058(4) 0.090(5) 0.084(5) 0.021(4) 0.023(3) -0.005(3)
C19 0.058(4) 0.087(5) 0.093(5) 0.034(4) 0.018(4) -0.013(3)
C20 0.061(4) 0.096(5) 0.053(4) 0.012(3) -0.016(3) -0.018(4)
C21 0.059(3) 0.053(3) 0.053(4) 0.008(3) 0.013(3) -0.004(2)
C22 0.053(3) 0.055(3) 0.040(3) 0.006(2) 0.001(2) -0.012(2)
C23 0.083(4) 0.125(6) 0.045(4) 0.017(4) -0.010(3) -0.058(4)
C24 0.067(4) 0.090(4) 0.051(4) 0.013(3) 0.008(3) -0.017(3)
C25 0.054(3) 0.052(3) 0.052(3) 0.002(2) 0.017(3) 0.000(2)
C26 0.056(3) 0.050(3) 0.056(4) 0.006(2) 0.005(3) -0.007(2)
C27 0.074(4) 0.103(5) 0.051(4) 0.009(3) -0.004(3) -0.034(4)
C28 0.061(4) 0.090(4) 0.047(3) 0.016(3) -0.004(3) -0.013(3)
C29 0.078(4) 0.114(5) 0.052(4) 0.022(4) -0.002(3) -0.022(4)
C30 0.080(5) 0.104(5) 0.066(5) 0.009(4) 0.004(4) -0.023(4)
C31 0.063(4) 0.103(5) 0.054(4) -0.004(3) 0.018(3) -0.013(3)
C32 0.093(6) 0.181(9) 0.069(5) 0.026(5) 0.010(5) -0.040(6)
C33 0.109(6) 0.189(8) 0.043(4) 0.008(5) 0.026(4) -0.063(6)
C34 0.047(3) 0.084(4) 0.052(4) 0.003(3) 0.004(3) 0.001(3)
C35 0.062(4) 0.087(4) 0.064(4) -0.005(3) 0.019(3) -0.017(3)
C36 0.059(4) 0.146(6) 0.044(4) 0.003(4) 0.007(3) -0.027(4)
C37 0.047(4) 0.335(15) 0.081(6) 0.050(8) 0.005(4) -0.021(6)
C38 0.053(4) 0.283(12) 0.047(4) 0.041(5) 0.013(3) -0.019(5)
C39 0.067(4) 0.144(6) 0.045(4) -0.002(4) 0.006(3) -0.008(4)
C40 0.064(4) 0.130(6) 0.065(4) -0.009(4) 0.009(3) -0.009(4)
C41 0.063(4) 0.132(6) 0.050(4) 0.004(4) 0.000(3) -0.016(4)
C42 0.069(4) 0.127(6) 0.072(5) 0.013(4) -0.015(4) -0.002(4)
C43 0.063(5) 0.160(8) 0.079(6) -0.032(5) -0.013(4) 0.023(5)
C44 0.102(6) 0.259(13) 0.057(5) -0.028(7) 0.012(5) 0.044(7)
C45 0.123(9) 0.38(2) 0.063(7) -0.021(9) 0.003(6) 0.052(12)
C46 0.141(14) 0.51(5) 0.159(19) -0.14(2) -0.020(13) 0.17(2)
C47 0.114(11) 0.35(3) 0.21(2) -0.21(2) -0.097(14) 0.089(14)
C48 0.076(6) 0.193(11) 0.185(12) -0.090(9) -0.014(7) 0.020(6)
C49 0.080(5) 0.203(10) 0.128(8) -0.084(8) 0.029(6) -0.023(6)
C50 0.113(8) 0.317(17) 0.143(10) -0.121(11) 0.046(7) -0.047(9)
C51 0.137(12) 0.58(4) 0.31(2) -0.33(3) 0.083(14) -0.042(17)
C52 0.196(18) 0.76(6) 0.45(4) -0.48(4) 0.15(2) -0.20(3)
C53 0.228(19) 0.47(3) 0.47(4) -0.36(3) 0.18(2) -0.20(2)
C54 0.130(9) 0.274(17) 0.34(2) -0.219(16) 0.088(11) -0.088(10)

loop_
_atom_type_symbol
_atom_type_description
_atom_type_scat_dispersion_real
_atom_type_scat_dispersion_imag
_atom_type_scat_source
C C 0.0033 0.0016 'International Tables Vol C Tables 4.2.6.8 and 6.1.1.4'
H H 0.0000 0.0000 'International Tables Vol C Tables 4.2.6.8 and 6.1.1.4'
N N 0.0061 0.0033 'International Tables Vol C Tables 4.2.6.8 and 6.1.1.4'
O O 0.0106 0.0060 'International Tables Vol C Tables 4.2.6.8 and 6.1.1.4'
Zn Zn 0.2839 1.4301 'International Tables Vol C Tables 4.2.6.8 and 6.1.1.4'

loop_
_geom_angle_atom_site_label_1
_geom_angle_atom_site_label_2
_geom_angle_atom_site_label_3
_geom_angle
_geom_angle_site_symmetry_1
_geom_angle_site_symmetry_3
O6 Zn2 O2 133.8(2) 1_665 2_655
O6 Zn2 O1 100.88(18) 1_665 .
O2 Zn2 O1 103.36(18) 2_655 .
O6 Zn2 N2 112.23(19) 1_665 2_756
O2 Zn2 N2 98.86(18) 2_655 2_756
O1 Zn2 N2 104.55(17) . 2_756
O6 Zn2 C20 28.5(2) 1_665 1_665
O2 Zn2 C20 110.2(2) 2_655 1_665
O1 Zn2 C20 127.4(2) . 1_665
N2 Zn2 C20 108.78(18) 2_756 1_665
O7 Zn1 O10 134.9(2) . 2_645
O7 Zn1 O4 102.45(18) . .
O10 Zn1 O4 106.94(16) 2_645 .
O7 Zn1 N1 107.65(19) . .
O10 Zn1 N1 100.71(19) 2_645 .
O4 Zn1 N1 99.01(16) . .
C34 N1 C38 116.8(5) . .
C34 N1 Zn1 123.8(4) . .
C38 N1 Zn1 119.3(4) . .
C33 N2 C29 113.8(5) . .
C33 N2 Zn2 125.5(5) . 2_746
C29 N2 Zn2 119.6(4) . 2_746
C25 O1 Zn2 131.6(4) . .
C21 O2 Zn2 138.6(4) . 2_645
C14 O3 C12 118.4(5) . .
C21 O4 Zn1 133.7(4) . .
C9 O5 C5 117.1(5) . .
C20 O6 Zn2 104.7(5) . 1_445
C1 O7 Zn1 102.9(5) . .
C25 O10 Zn1 140.9(4) . 2_655
O7 C1 O9 123.4(7) . .
O7 C1 C2 117.8(7) . .
O9 C1 C2 118.6(6) . .
C3 C2 C7 118.4(5) . .
C3 C2 C1 120.8(6) . .
C7 C2 C1 120.8(6) . .
C2 C3 C4 120.6(6) . .
C5 C4 C3 119.9(6) . .
C4 C5 C6 120.2(6) . .
C4 C5 O5 123.9(5) . .
C6 C5 O5 115.8(5) . .
C5 C6 C7 120.0(6) . .
C6 C7 C2 120.8(5) . .
C9 C8 C27 120.1(6) . .
C8 C9 C10 120.5(6) . .
C8 C9 O5 120.1(6) . .
C10 C9 O5 119.4(5) . .
C9 C10 C28 119.2(5) . .
C12 C11 C24 119.7(5) . .
C13 C12 C11 119.6(5) . .
C13 C12 O3 121.0(6) . .
C11 C12 O3 119.3(5) . .
C12 C13 C23 121.4(6) . .
C19 C14 O3 125.1(5) . .
C19 C14 C15 119.6(6) . .
O3 C14 C15 115.3(6) . .
C16 C15 C14 119.2(6) . .
C15 C16 C17 122.1(5) . .
C16 C17 C18 118.1(6) . .
C16 C17 C20 122.8(6) . .
C18 C17 C20 119.1(6) . .
C17 C18 C19 120.1(6) . .
C14 C19 C18 120.7(6) . .
O8 C20 O6 122.1(7) . .
O8 C20 C17 121.7(7) . .
O6 C20 C17 116.1(7) . .
O8 C20 Zn2 75.3(4) . 1_445
O6 C20 Zn2 46.8(3) . 1_445
C17 C20 Zn2 162.9(6) . 1_445
O2 C21 O4 125.1(5) . .
O2 C21 C22 116.8(5) . .
O4 C21 C22 118.0(5) . .
C23 C22 C24 117.8(5) . .
C23 C22 C21 122.0(5) . .
C24 C22 C21 120.1(5) . .
C22 C23 C13 120.5(5) . .
C11 C24 C22 121.0(6) . .
O1 C25 O10 126.4(5) . .
O1 C25 C26 117.2(5) . .
O10 C25 C26 116.3(5) . .
C27 C26 C28 117.3(5) . .
C27 C26 C25 119.8(5) . .
C28 C26 C25 122.9(5) . .
C26 C27 C8 121.5(6) . .
C10 C28 C26 121.3(5) . .
N2 C29 C30 125.2(6) . .
C29 C30 C31 119.7(6) . .
C32 C31 C30 114.9(6) . .
C32 C31 C41 120.1(6) . .
C30 C31 C41 124.6(6) . .
C33 C32 C31 120.7(7) . .
N2 C33 C32 124.8(7) . .
N1 C34 C35 123.0(5) . .
C34 C35 C36 122.3(6) . .
C37 C36 C35 114.4(6) . .
C37 C36 C39 124.0(6) . .
C35 C36 C39 121.4(6) . .
C36 C37 C38 121.6(7) . .
N1 C38 C37 121.7(6) . .
C36 C39 C42 115.3(6) . .
C36 C39 C40 117.2(6) . .
C42 C39 C40 87.9(5) . .
C49 C40 C41 121.1(7) . .
C49 C40 C39 120.6(6) . .
C41 C40 C39 90.4(6) . .
C31 C41 C40 120.9(6) . .
C31 C41 C42 115.6(6) . .
C40 C41 C42 86.7(5) . .
C43 C42 C39 116.4(7) . .
C43 C42 C41 111.9(6) . .
C39 C42 C41 90.1(6) . .
C48 C43 C44 117.6(10) . .
C48 C43 C42 117.8(11) . .
C44 C43 C42 123.5(8) . .
C45 C44 C43 122.7(13) . .
C44 C45 C46 117.1(18) . .
C47 C46 C45 121(2) . .
C46 C47 C48 120(2) . .
C43 C48 C47 118.9(16) . .
C54 C49 C50 118.3(10) . .
C54 C49 C40 118.9(9) . .
C50 C49 C40 122.7(9) . .
C49 C50 C51 120.8(13) . .
C52 C51 C50 119.5(14) . .
C51 C52 C53 120.9(16) . .
C54 C53 C52 117.7(16) . .
C49 C54 C53 122.0(13) . .

loop_
_geom_bond_atom_site_label_1
_geom_bond_atom_site_label_2
_geom_bond_distance
_geom_bond_site_symmetry_2
Zn2 O6 1.936(4) 1_665
Zn2 O2 1.959(4) 2_655
Zn2 O1 1.966(4) .
Zn2 N2 2.052(4) 2_756
Zn2 C20 2.568(7) 1_665
Zn1 O7 1.950(4) .
Zn1 O10 1.952(4) 2_645
Zn1 O4 1.982(3) .
Zn1 N1 2.045(4) .
N1 C34 1.312(7) .
N1 C38 1.333(8) .
N2 C33 1.306(8) .
N2 C29 1.343(7) .
N2 Zn2 2.052(4) 2_746
O1 C25 1.243(6) .
O2 C21 1.249(6) .
O2 Zn2 1.959(4) 2_645
O3 C14 1.374(7) .
O3 C12 1.393(6) .
O4 C21 1.252(6) .
O5 C9 1.386(6) .
O5 C5 1.395(7) .
O6 C20 1.266(8) .
O6 Zn2 1.936(4) 1_445
O7 C1 1.233(8) .
O8 C20 1.218(8) .
O9 C1 1.247(8) .
O10 C25 1.254(6) .
O10 Zn1 1.952(4) 2_655
C1 C2 1.513(9) .
C2 C3 1.376(8) .
C2 C7 1.382(8) .
C3 C4 1.390(8) .
C4 C5 1.360(8) .
C5 C6 1.366(7) .
C6 C7 1.378(8) .
C8 C9 1.345(8) .
C8 C27 1.378(8) .
C9 C10 1.376(8) .
C10 C28 1.377(8) .
C11 C12 1.350(8) .
C11 C24 1.377(8) .
C12 C13 1.345(8) .
C13 C23 1.362(8) .
C14 C19 1.369(9) .
C14 C15 1.381(8) .
C15 C16 1.371(8) .
C16 C17 1.377(8) .
C17 C18 1.382(8) .
C17 C20 1.505(9) .
C18 C19 1.384(9) .
C20 Zn2 2.568(7) 1_445
C21 C22 1.497(7) .
C22 C23 1.360(7) .
C22 C24 1.378(7) .
C25 C26 1.478(7) .
C26 C27 1.375(8) .
C26 C28 1.387(7) .
C29 C30 1.354(9) .
C30 C31 1.381(9) .
C31 C32 1.371(9) .
C31 C41 1.523(8) .
C32 C33 1.368(10) .
C34 C35 1.357(8) .
C35 C36 1.362(8) .
C36 C37 1.360(10) .
C36 C39 1.504(8) .
C37 C38 1.386(10) .
C39 C42 1.539(9) .
C39 C40 1.595(10) .
C40 C49 1.503(11) .
C40 C41 1.551(9) .
C41 C42 1.615(10) .
C42 C43 1.511(12) .
C43 C48 1.390(13) .
C43 C44 1.418(14) .
C44 C45 1.382(12) .
C45 C46 1.42(3) .
C46 C47 1.32(4) .
C47 C48 1.44(2) .
C49 C54 1.361(13) .
C49 C50 1.378(12) .
C50 C51 1.413(17) .
C51 C52 1.33(2) .
C52 C53 1.42(2) .
C53 C54 1.387(17) .

loop_
_geom_torsion_atom_site_label_1
_geom_torsion_atom_site_label_2
_geom_torsion_atom_site_label_3
_geom_torsion_atom_site_label_4
_geom_torsion
_geom_torsion_site_symmetry_1
_geom_torsion_site_symmetry_4
O7 Zn1 N1 C34 76.1(5) . .
O10 Zn1 N1 C34 -139.4(5) 2_645 .
O4 Zn1 N1 C34 -30.2(5) . .
O7 Zn1 N1 C38 -101.3(7) . .
O10 Zn1 N1 C38 43.2(6) 2_645 .
O4 Zn1 N1 C38 152.5(6) . .
O6 Zn2 O1 C25 81.1(5) 1_665 .
O2 Zn2 O1 C25 -59.3(5) 2_655 .
N2 Zn2 O1 C25 -162.3(5) 2_756 .
C20 Zn2 O1 C25 69.6(5) 1_665 .
O7 Zn1 O4 C21 97.8(5) . .
O10 Zn1 O4 C21 -47.6(5) 2_645 .
N1 Zn1 O4 C21 -151.8(5) . .
O10 Zn1 O7 C1 -43.1(5) 2_645 .
O4 Zn1 O7 C1 -173.0(4) . .
N1 Zn1 O7 C1 83.2(4) . .
Zn1 O7 C1 O9 -0.4(8) . .
Zn1 O7 C1 C2 -174.2(4) . .
O7 C1 C2 C3 -177.3(6) . .
O9 C1 C2 C3 8.6(9) . .
O7 C1 C2 C7 4.3(8) . .
O9 C1 C2 C7 -169.8(6) . .
C7 C2 C3 C4 -1.4(9) . .
C1 C2 C3 C4 -179.8(5) . .
C2 C3 C4 C5 2.0(9) . .
C3 C4 C5 C6 -1.9(9) . .
C3 C4 C5 O5 179.3(5) . .
C9 O5 C5 C4 2.6(8) . .
C9 O5 C5 C6 -176.2(5) . .
C4 C5 C6 C7 1.3(9) . .
O5 C5 C6 C7 -179.8(5) . .
C5 C6 C7 C2 -0.8(9) . .
C3 C2 C7 C6 0.8(9) . .
C1 C2 C7 C6 179.2(5) . .
C27 C8 C9 C10 -3.0(11) . .
C27 C8 C9 O5 178.0(6) . .
C5 O5 C9 C8 -95.3(7) . .
C5 O5 C9 C10 85.7(7) . .
C8 C9 C10 C28 1.9(10) . .
O5 C9 C10 C28 -179.2(5) . .
C24 C11 C12 C13 2.7(11) . .
C24 C11 C12 O3 178.5(6) . .
C14 O3 C12 C13 -90.0(8) . .
C14 O3 C12 C11 94.3(7) . .
C11 C12 C13 C23 -1.7(12) . .
O3 C12 C13 C23 -177.4(7) . .
C12 O3 C14 C19 4.2(9) . .
C12 O3 C14 C15 -175.3(5) . .
C19 C14 C15 C16 0.6(9) . .
O3 C14 C15 C16 -179.9(5) . .
C14 C15 C16 C17 -0.3(9) . .
C15 C16 C17 C18 -1.0(9) . .
C15 C16 C17 C20 178.7(5) . .
C16 C17 C18 C19 1.9(9) . .
C20 C17 C18 C19 -177.8(6) . .
O3 C14 C19 C18 -179.1(6) . .
C15 C14 C19 C18 0.4(10) . .
C17 C18 C19 C14 -1.7(10) . .
Zn2 O6 C20 O8 -1.0(7) 1_445 .
Zn2 O6 C20 C17 -179.2(4) 1_445 .
C16 C17 C20 O8 178.0(6) . .
C18 C17 C20 O8 -2.3(9) . .
C16 C17 C20 O6 -3.9(8) . .
C18 C17 C20 O6 175.9(5) . .
C16 C17 C20 Zn2 -5.9(17) . 1_445
C18 C17 C20 Zn2 173.8(11) . 1_445
Zn2 O2 C21 O4 -12.8(10) 2_645 .
Zn2 O2 C21 C22 168.0(4) 2_645 .
Zn1 O4 C21 O2 -6.8(9) . .
Zn1 O4 C21 C22 172.4(4) . .
O2 C21 C22 C23 167.7(6) . .
O4 C21 C22 C23 -11.6(8) . .
O2 C21 C22 C24 -11.5(8) . .
O4 C21 C22 C24 169.3(5) . .
C24 C22 C23 C13 0.6(11) . .
C21 C22 C23 C13 -178.6(7) . .
C12 C13 C23 C22 0.0(13) . .
C12 C11 C24 C22 -2.1(10) . .
C23 C22 C24 C11 0.4(10) . .
C21 C22 C24 C11 179.6(6) . .
Zn2 O1 C25 O10 -2.3(8) . .
Zn2 O1 C25 C26 174.6(3) . .
Zn1 O10 C25 O1 -4.0(10) 2_655 .
Zn1 O10 C25 C26 179.1(4) 2_655 .
O1 C25 C26 C27 3.5(8) . .
O10 C25 C26 C27 -179.3(6) . .
O1 C25 C26 C28 -174.9(5) . .
O10 C25 C26 C28 2.3(8) . .
C28 C26 C27 C8 1.6(10) . .
C25 C26 C27 C8 -176.9(6) . .
C9 C8 C27 C26 1.2(12) . .
C9 C10 C28 C26 1.1(10) . .
C27 C26 C28 C10 -2.7(9) . .
C25 C26 C28 C10 175.7(6) . .
C33 N2 C29 C30 -5.8(11) . .
Zn2 N2 C29 C30 162.9(6) 2_746 .
N2 C29 C30 C31 -2.9(12) . .
C29 C30 C31 C32 9.3(11) . .
C29 C30 C31 C41 -163.2(7) . .
C30 C31 C32 C33 -7.3(13) . .
C41 C31 C32 C33 165.5(8) . .
C29 N2 C33 C32 8.1(13) . .
Zn2 N2 C33 C32 -159.9(8) 2_746 .
C31 C32 C33 N2 -1.6(16) . .
C38 N1 C34 C35 -1.5(10) . .
Zn1 N1 C34 C35 -178.9(4) . .
N1 C34 C35 C36 -1.0(10) . .
C34 C35 C36 C37 3.4(12) . .
C34 C35 C36 C39 179.1(6) . .
C35 C36 C37 C38 -3.6(16) . .
C39 C36 C37 C38 -179.1(10) . .
C34 N1 C38 C37 1.3(14) . .
Zn1 N1 C38 C37 178.9(9) . .
C36 C37 C38 N1 1.3(18) . .
C37 C36 C39 C42 51.9(12) . .
C35 C36 C39 C42 -123.4(8) . .
C37 C36 C39 C40 -49.4(12) . .
C35 C36 C39 C40 135.3(7) . .
C36 C39 C40 C49 -26.8(11) . .
C42 C39 C40 C49 -144.3(8) . .
C36 C39 C40 C41 100.3(6) . .
C42 C39 C40 C41 -17.2(5) . .
C32 C31 C41 C40 164.3(7) . .
C30 C31 C41 C40 -23.7(11) . .
C32 C31 C41 C42 -93.4(9) . .
C30 C31 C41 C42 78.6(9) . .
C49 C40 C41 C31 -98.9(9) . .
C39 C40 C41 C31 134.4(6) . .
C49 C40 C41 C42 143.1(8) . .
C39 C40 C41 C42 16.4(5) . .
C36 C39 C42 C43 142.6(7) . .
C40 C39 C42 C43 -98.2(7) . .
C36 C39 C42 C41 -102.7(6) . .
C40 C39 C42 C41 16.5(5) . .
C31 C41 C42 C43 -21.2(9) . .
C40 C41 C42 C43 101.7(7) . .
C31 C41 C42 C39 -139.9(6) . .
C40 C41 C42 C39 -17.0(5) . .
C39 C42 C43 C48 -173.4(7) . .
C41 C42 C43 C48 85.0(9) . .
C39 C42 C43 C44 18.5(11) . .
C41 C42 C43 C44 -83.1(9) . .
C48 C43 C44 C45 -3.8(14) . .
C42 C43 C44 C45 164.3(9) . .
C43 C44 C45 C46 -2.8(19) . .
C44 C45 C46 C47 14(3) . .
C45 C46 C47 C48 -18(4) . .
C44 C43 C48 C47 0.1(15) . .
C42 C43 C48 C47 -168.7(11) . .
C46 C47 C48 C43 11(3) . .
C41 C40 C49 C54 -166.5(12) . .
C39 C40 C49 C54 -55.1(16) . .
C41 C40 C49 C50 9.7(16) . .
C39 C40 C49 C50 121.1(12) . .
C54 C49 C50 C51 -8(2) . .
C40 C49 C50 C51 175.5(15) . .
C49 C50 C51 C52 6(4) . .
C50 C51 C52 C53 -5(5) . .
C51 C52 C53 C54 6(5) . .
C50 C49 C54 C53 10(3) . .
C40 C49 C54 C53 -174(2) . .
C52 C53 C54 C49 -9(4) . .

loop_
_platon_squeeze_void_nr
_platon_squeeze_void_average_x
_platon_squeeze_void_average_y
_platon_squeeze_void_average_z
_platon_squeeze_void_volume
_platon_squeeze_void_count_electrons
_platon_squeeze_void_content
1 0.000 0.000 0.000 507 49 ' '
2 0.000 0.500 0.500 507 49 ' '
